data_7124340
loop_
_publ_author_name
'Fostvedt, Jade I.'
'Lohrey, Trevor D.'
'Bergman, Robert G.'
'Arnold, John'

_publ_section_title
;
 Structural diversity in multinuclear tantalum polyhydrides formed via
 reductive hydrogenolysis of metal--carbon bonds
;
_journal_name_full 'Chemical Communications'
_journal_paper_doi 10.1039/C9CC07686G
_journal_year 2019
_chemical_formula_moiety 'C54 H64 B2 N8 Ta2'
_chemical_formula_sum 'C54 H64 B2 N8 Ta2'
_chemical_formula_weight 1208.65
_chemical_name_systematic
'Bis[(bis(3-(2,4,6-trimethylphenyl)-imidazole-2-ylidene)dihydrido)boron-tantalum(III)]-bis(\m-hydrido)-( \m-\h4:\h4-benzene)'
_chemical_properties_physical Air-sensitive,Moisture-sensitive,Oxygen-sensitive
_chemical_temperature_decomposition 462
_space_group_crystal_system triclinic
_space_group_IT_number 2
_space_group_name_Hall '-P 1'
_space_group_name_H-M_alt 'P -1'
_symmetry_space_group_name_Hall '-P 1'
_symmetry_space_group_name_H-M 'P -1'
_atom_sites_solution_hydrogens mixed
_audit_creation_method SHELXL-2018/3
_audit_update_record
;
2019-08-31 deposited with the CCDC.    2019-10-10 downloaded from the CCDC.
;
_cell_angle_alpha 86.292(2)
_cell_angle_beta 83.751(2)
_cell_angle_gamma 66.080(2)
_cell_formula_units_Z 2
_cell_length_a 12.8612(3)
_cell_length_b 12.8924(3)
_cell_length_c 16.4689(4)
_cell_measurement_reflns_used 35652
_cell_measurement_temperature 100(2)
_cell_measurement_theta_max 28.7890
_cell_measurement_theta_min 3.1490
_cell_volume 2480.73(11)
_computing_structure_refinement 'SHELXL-2018/3 (Sheldrick, 2018)'
_diffrn_ambient_temperature 100(2)
_diffrn_detector_area_resol_mean 5.8140
_diffrn_measured_fraction_theta_full 0.998
_diffrn_measured_fraction_theta_max 0.998
_diffrn_measurement_device_type 'ROD, Synergy Custom DW system, Pilatus 200K'
_diffrn_radiation_type MoK\a
_diffrn_radiation_wavelength 0.71073
_diffrn_reflns_av_R_equivalents 0.0605
_diffrn_reflns_av_unetI/netI 0.0434
_diffrn_reflns_Laue_measured_fraction_full 0.998
_diffrn_reflns_Laue_measured_fraction_max 0.998
_diffrn_reflns_limit_h_max 16
_diffrn_reflns_limit_h_min -16
_diffrn_reflns_limit_k_max 16
_diffrn_reflns_limit_k_min -16
_diffrn_reflns_limit_l_max 20
_diffrn_reflns_limit_l_min -20
_diffrn_reflns_number 52257
_diffrn_reflns_point_group_measured_fraction_full 0.998
_diffrn_reflns_point_group_measured_fraction_max 0.998
_diffrn_reflns_theta_full 25.242
_diffrn_reflns_theta_max 26.372
_diffrn_reflns_theta_min 3.112
_diffrn_source 'Rotating-anode X-ray tube'
_exptl_absorpt_coefficient_mu 4.453
_exptl_absorpt_correction_T_max 1.00000
_exptl_absorpt_correction_T_min 0.48065
_exptl_absorpt_correction_type multi-scan
_exptl_absorpt_process_details
;
CrysAlisPro 1.171.39.45f (Rigaku Oxford Diffraction, 2018)
Empirical absorption correction using spherical harmonics,
 implemented in SCALE3 ABSPACK scaling algorithm.
;
_exptl_crystal_colour blue
_exptl_crystal_density_diffrn 1.618
_exptl_crystal_description plate
_exptl_crystal_F_000 1200
_exptl_crystal_recrystallization_method 'Re-crystallisation from solvent: toluene, hexane'
_exptl_crystal_size_max 0.410
_exptl_crystal_size_mid 0.200
_exptl_crystal_size_min 0.050
_refine_diff_density_max 2.165
_refine_diff_density_min -1.803
_refine_diff_density_rms 0.158
_refine_ls_extinction_method none
_refine_ls_goodness_of_fit_ref 1.095
_refine_ls_hydrogen_treatment mixed
_refine_ls_matrix_type full
_refine_ls_number_parameters 639
_refine_ls_number_reflns 10138
_refine_ls_number_restraints 0
_refine_ls_restrained_S_all 1.095
_refine_ls_R_factor_all 0.0372
_refine_ls_R_factor_gt 0.0319
_refine_ls_shift/su_max 0.003
_refine_ls_shift/su_mean 0.000
_refine_ls_structure_factor_coef Fsqd
_refine_ls_weighting_details 'w=1/[\s^2^(Fo^2^)+(0.0438P)^2^+0.3368P] where P=(Fo^2^+2Fc^2^)/3'
_refine_ls_weighting_scheme calc
_refine_ls_wR_factor_gt 0.0784
_refine_ls_wR_factor_ref 0.0802
_reflns_Friedel_coverage 0.000
_reflns_number_gt 8861
_reflns_number_total 10138
_reflns_threshold_expression 'I > 2\s(I)'
_cod_data_source_file c9cc07686g7.cif
_cod_data_source_block jif008
_cod_depositor_comments
;
The following automatic conversions were performed:

'_chemical_melting_point' tag was changed to
'_chemical_temperature_decomposition' since the value had been '462
(decomp)'. The value '462 (decomp)' was changed to '462'.

Automatic conversion script
Id: cif_fix_values 4973 2017-02-22 13:04:09Z antanas 
;
_cod_original_cell_volume 2480.75(12)
_cod_database_code 7124340
_shelx_shelxl_version_number 2018/3
_shelx_space_group_comment
;
The symmetry employed for this shelxl refinement is uniquely defined
by the following loop, which should always be used as a source of
symmetry information in preference to the above space-group names.
They are only intended as comments.
;
_shelx_estimated_absorpt_t_min 0.263
_shelx_estimated_absorpt_t_max 0.808

loop_
_space_group_symop_operation_xyz
'x, y, z'
'-x, -y, -z'

loop_
_atom_site_label
_atom_site_type_symbol
_atom_site_fract_x
_atom_site_fract_y
_atom_site_fract_z
_atom_site_U_iso_or_equiv
_atom_site_adp_type
_atom_site_occupancy
_atom_site_site_symmetry_order
_atom_site_calc_flag
_atom_site_refinement_flags_posn
_atom_site_refinement_flags_adp
Ta1 Ta 0.49258(2) 0.25921(2) 0.83086(2) 0.01303(6) Uani 1 1 d . .
Ta2 Ta 0.28480(2) 0.28329(2) 0.80703(2) 0.01288(6) Uani 1 1 d . .
C8 C 0.3946(3) 0.3789(3) 0.7050(2) 0.0164(8) Uani 1 1 d . .
C7 C 0.5152(3) 0.3131(3) 0.7009(2) 0.0173(8) Uani 1 1 d . .
H7 H 0.570915 0.347939 0.682782 0.021 Uiso 1 1 calc R U
N5 N 0.1713(3) 0.0859(3) 0.78211(18) 0.0187(7) Uani 1 1 d . .
C9 C 0.3140(3) 0.3385(3) 0.6791(2) 0.0165(8) Uani 1 1 d . .
H9 H 0.248883 0.388859 0.647699 0.020 Uiso 1 1 calc R U
C6 C 0.5499(3) 0.1931(3) 0.7059(2) 0.0154(8) Uani 1 1 d . .
H6 H 0.630922 0.140330 0.690824 0.018 Uiso 1 1 calc R U
N6 N 0.1107(3) 0.1966(3) 0.88543(18) 0.0166(7) Uani 1 1 d . .
N7 N 0.0507(3) 0.4091(3) 0.89204(17) 0.0164(7) Uani 1 1 d . .
C5 C 0.4588(3) 0.1542(3) 0.7121(2) 0.0167(8) Uani 1 1 d . .
N1 N 0.7321(3) 0.0128(3) 0.86561(19) 0.0194(7) Uani 1 1 d . .
N3 N 0.5921(3) 0.3569(3) 0.94913(18) 0.0174(7) Uani 1 1 d . .
N2 N 0.6588(3) 0.1432(3) 0.95587(18) 0.0184(7) Uani 1 1 d . .
N8 N 0.0409(3) 0.5351(3) 0.79748(19) 0.0182(7) Uani 1 1 d . .
N4 N 0.6040(3) 0.4624(3) 0.84460(18) 0.0170(7) Uani 1 1 d . .
C10 C 0.3496(3) 0.2183(3) 0.6817(2) 0.0174(8) Uani 1 1 d . .
H10 H 0.310569 0.180924 0.652088 0.021 Uiso 1 1 calc R U
C2 C 0.5665(3) 0.3788(3) 0.8707(2) 0.0161(8) Uani 1 1 d . .
C3 C 0.1902(3) 0.1667(3) 0.8203(2) 0.0174(8) Uani 1 1 d . .
C4 C 0.1123(3) 0.4329(3) 0.8264(2) 0.0153(8) Uani 1 1 d . .
C1 C 0.6425(3) 0.1141(3) 0.8817(2) 0.0182(8) Uani 1 1 d . .
C24 C 0.6090(3) 0.4994(3) 0.7611(2) 0.0179(8) Uani 1 1 d . .
C31 C 0.5117(3) 0.5759(3) 0.7294(2) 0.0190(8) Uani 1 1 d . .
C43 C 0.0440(3) 0.1353(3) 0.8879(2) 0.0202(9) Uani 1 1 d . .
H43 H -0.017721 0.141726 0.927494 0.024 Uiso 1 1 calc R U
C32 C 0.4026(3) 0.6306(3) 0.7835(2) 0.0232(9) Uani 1 1 d . .
H32A H 0.373429 0.573228 0.803091 0.035 Uiso 1 1 calc R U
H32B H 0.345808 0.690030 0.752317 0.035 Uiso 1 1 calc R U
H32C H 0.417525 0.664252 0.830218 0.035 Uiso 1 1 calc R U
C44 C -0.0553(3) 0.4948(3) 0.9035(2) 0.0208(9) Uani 1 1 d . .
H44 H -0.113202 0.497654 0.945445 0.025 Uiso 1 1 calc R U
C46 C 0.0687(3) 0.6000(3) 0.7304(2) 0.0174(8) Uani 1 1 d . .
C42 C 0.0815(3) 0.0652(3) 0.8248(2) 0.0205(9) Uani 1 1 d . .
H42 H 0.052771 0.011716 0.811681 0.025 Uiso 1 1 calc R U
B2 B 0.1097(4) 0.2936(4) 0.9359(3) 0.0185(9) Uani 1 1 d . .
C13 C 0.8122(3) -0.1161(3) 0.6609(2) 0.0209(9) Uani 1 1 d . .
H13 H 0.853072 -0.109765 0.610573 0.025 Uiso 1 1 calc R U
C26 C 0.8155(4) 0.3601(4) 0.7488(3) 0.0329(11) Uani 1 1 d . .
H26A H 0.841001 0.397360 0.787613 0.049 Uiso 1 1 calc R U
H26B H 0.876599 0.327098 0.705171 0.049 Uiso 1 1 calc R U
H26C H 0.796637 0.299971 0.777244 0.049 Uiso 1 1 calc R U
C41 C 0.2361(3) 0.0289(3) 0.7099(2) 0.0172(8) Uani 1 1 d . .
C12 C 0.8054(3) -0.0482(3) 0.7249(2) 0.0182(8) Uani 1 1 d . .
C48 C 0.0140(4) 0.4895(4) 0.6350(2) 0.0249(10) Uani 1 1 d . .
H48A H 0.066260 0.415321 0.654964 0.037 Uiso 1 1 calc R U
H48B H 0.010270 0.486539 0.576114 0.037 Uiso 1 1 calc R U
H48C H -0.062320 0.508744 0.663326 0.037 Uiso 1 1 calc R U
C22 C 0.6431(3) 0.4247(3) 0.9721(2) 0.0204(9) Uani 1 1 d . .
H22 H 0.668174 0.424789 1.024286 0.025 Uiso 1 1 calc R U
C14 C 0.7610(3) -0.1935(3) 0.6682(2) 0.0219(9) Uani 1 1 d . .
C34 C 0.3447(3) -0.0556(3) 0.7159(2) 0.0203(9) Uani 1 1 d . .
C23 C 0.6508(3) 0.4902(3) 0.9075(2) 0.0195(9) Uani 1 1 d . .
H23 H 0.682363 0.545496 0.905094 0.023 Uiso 1 1 calc R U
C19 C 0.7449(3) -0.0587(3) 0.7982(2) 0.0178(8) Uani 1 1 d . .
C47 C 0.0566(3) 0.5782(3) 0.6512(2) 0.0200(8) Uani 1 1 d . .
C11 C 0.8617(4) 0.0348(4) 0.7126(3) 0.0254(9) Uani 1 1 d . .
H11A H 0.942651 -0.005803 0.694082 0.038 Uiso 1 1 calc R U
H11B H 0.854709 0.071661 0.764257 0.038 Uiso 1 1 calc R U
H11C H 0.824258 0.092350 0.671302 0.038 Uiso 1 1 calc R U
C52 C 0.1313(3) 0.7452(3) 0.6821(2) 0.0215(9) Uani 1 1 d . .
H52 H 0.156190 0.802696 0.692623 0.026 Uiso 1 1 calc R U
C39 C 0.1919(3) 0.0648(3) 0.6341(2) 0.0210(9) Uani 1 1 d . .
C53 C 0.1047(3) 0.6840(3) 0.7475(2) 0.0204(9) Uani 1 1 d . .
C30 C 0.5155(4) 0.5969(4) 0.6451(2) 0.0252(10) Uani 1 1 d . .
H30 H 0.449019 0.649656 0.622102 0.030 Uiso 1 1 calc R U
C40 C 0.0775(4) 0.1616(4) 0.6283(3) 0.0285(10) Uani 1 1 d . .
H40A H 0.017651 0.140043 0.656144 0.043 Uiso 1 1 calc R U
H40B H 0.063635 0.179664 0.570714 0.043 Uiso 1 1 calc R U
H40C H 0.076649 0.228278 0.654267 0.043 Uiso 1 1 calc R U
C45 C -0.0631(3) 0.5749(4) 0.8447(2) 0.0221(9) Uani 1 1 d . .
H45 H -0.126875 0.644386 0.837172 0.027 Uiso 1 1 calc R U
C28 C 0.6143(4) 0.5425(4) 0.5942(2) 0.0282(10) Uani 1 1 d . .
C49 C 0.0851(3) 0.6418(3) 0.5880(2) 0.0213(9) Uani 1 1 d . .
H49 H 0.078459 0.627448 0.533402 0.026 Uiso 1 1 calc R U
C25 C 0.7119(4) 0.4456(3) 0.7126(2) 0.0225(9) Uani 1 1 d . .
C20 C 0.8018(4) -0.0205(4) 0.9294(2) 0.0261(9) Uani 1 1 d . .
H20 H 0.868774 -0.088168 0.933219 0.031 Uiso 1 1 calc R U
C33 C 0.3900(4) -0.0922(4) 0.7980(2) 0.0252(9) Uani 1 1 d . .
H33A H 0.399967 -0.029490 0.821780 0.038 Uiso 1 1 calc R U
H33B H 0.463662 -0.157503 0.791716 0.038 Uiso 1 1 calc R U
H33C H 0.335770 -0.113630 0.834193 0.038 Uiso 1 1 calc R U
C50 C 0.1227(4) 0.7248(4) 0.6018(2) 0.0237(9) Uani 1 1 d . .
C38 C 0.2605(4) 0.0145(4) 0.5653(2) 0.0251(10) Uani 1 1 d . .
H38 H 0.231444 0.037430 0.513480 0.030 Uiso 1 1 calc R U
C21 C 0.7556(4) 0.0627(4) 0.9853(3) 0.0268(10) Uani 1 1 d . .
H21 H 0.784855 0.064835 1.035374 0.032 Uiso 1 1 calc R U
C27 C 0.7109(4) 0.4706(4) 0.6293(2) 0.0287(10) Uani 1 1 d . .
H27 H 0.779851 0.436635 0.595123 0.034 Uiso 1 1 calc R U
C17 C 0.6968(3) -0.1383(3) 0.8092(2) 0.0219(9) Uani 1 1 d . .
C16 C 0.7050(3) -0.2042(3) 0.7428(3) 0.0231(9) Uani 1 1 d . .
H16 H 0.671210 -0.257897 0.749104 0.028 Uiso 1 1 calc R U
C35 C 0.4100(4) -0.1027(3) 0.6449(2) 0.0234(9) Uani 1 1 d . .
H35 H 0.484434 -0.160353 0.648399 0.028 Uiso 1 1 calc R U
C15 C 0.7628(4) -0.2591(4) 0.5951(3) 0.0319(10) Uani 1 1 d . .
H15A H 0.701576 -0.211769 0.561490 0.048 Uiso 1 1 calc R U
H15B H 0.751249 -0.327747 0.613671 0.048 Uiso 1 1 calc R U
H15C H 0.836678 -0.280380 0.562730 0.048 Uiso 1 1 calc R U
C18 C 0.6388(4) -0.1529(4) 0.8913(3) 0.0308(11) Uani 1 1 d . .
H18A H 0.693182 -0.172497 0.932916 0.046 Uiso 1 1 calc R U
H18B H 0.612198 -0.213713 0.888713 0.046 Uiso 1 1 calc R U
H18C H 0.573540 -0.081824 0.905577 0.046 Uiso 1 1 calc R U
C54 C 0.1140(4) 0.7074(4) 0.8344(3) 0.0290(10) Uani 1 1 d . .
H54A H 0.037985 0.735679 0.864241 0.044 Uiso 1 1 calc R U
H54B H 0.146140 0.764525 0.834466 0.044 Uiso 1 1 calc R U
H54C H 0.163939 0.637188 0.860858 0.044 Uiso 1 1 calc R U
B1 B 0.5684(4) 0.2564(4) 0.9895(3) 0.0203(10) Uani 1 1 d . .
C36 C 0.3697(4) -0.0680(4) 0.5685(3) 0.0292(10) Uani 1 1 d . .
C51 C 0.1540(4) 0.7917(4) 0.5320(3) 0.0345(11) Uani 1 1 d . .
H51A H 0.091736 0.866892 0.527675 0.052 Uiso 1 1 calc R U
H51B H 0.166771 0.751482 0.480882 0.052 Uiso 1 1 calc R U
H51C H 0.223917 0.800072 0.541983 0.052 Uiso 1 1 calc R U
C29 C 0.6163(5) 0.5627(4) 0.5027(3) 0.0415(13) Uani 1 1 d . .
H29A H 0.538137 0.591781 0.486544 0.062 Uiso 1 1 calc R U
H29B H 0.662536 0.491144 0.475189 0.062 Uiso 1 1 calc R U
H29C H 0.649349 0.618256 0.487022 0.062 Uiso 1 1 calc R U
C37 C 0.4430(4) -0.1171(5) 0.4907(3) 0.0442(13) Uani 1 1 d . .
H37A H 0.407799 -0.157581 0.462509 0.066 Uiso 1 1 calc R U
H37B H 0.519231 -0.170008 0.504063 0.066 Uiso 1 1 calc R U
H37C H 0.449330 -0.055659 0.455101 0.066 Uiso 1 1 calc R U
H5 H 0.481(3) 0.072(3) 0.722(2) 0.011(9) Uiso 1 1 d . .
H8 H 0.372(3) 0.458(4) 0.706(2) 0.019(10) Uiso 1 1 d . .
H2A H 0.069(3) 0.292(3) 1.000(2) 0.008(9) Uiso 1 1 d . .
H2B H 0.206(3) 0.279(3) 0.928(2) 0.006(9) Uiso 1 1 d . .
H1A H 0.553(3) 0.258(3) 1.053(2) 0.007(9) Uiso 1 1 d . .
H1B H 0.481(3) 0.262(3) 0.962(2) 0.012(9) Uiso 1 1 d . .
H H 0.348(4) 0.353(4) 0.866(3) 0.035(12) Uiso 1 1 d . .
HA H 0.394(3) 0.184(3) 0.869(2) 0.019(10) Uiso 1 1 d . .

loop_
_atom_site_aniso_label
_atom_site_aniso_U_11
_atom_site_aniso_U_22
_atom_site_aniso_U_33
_atom_site_aniso_U_23
_atom_site_aniso_U_13
_atom_site_aniso_U_12
Ta1 0.01599(10) 0.01328(9) 0.01202(9) -0.00021(6) -0.00187(6) -0.00801(8)
Ta2 0.01545(10) 0.01285(9) 0.01235(9) -0.00080(6) -0.00086(6) -0.00777(8)
C8 0.024(2) 0.014(2) 0.0124(19) -0.0003(15) -0.0008(16) -0.0085(18)
C7 0.023(2) 0.024(2) 0.0127(19) 0.0000(16) -0.0017(16) -0.0165(19)
N5 0.0230(19) 0.0216(18) 0.0176(17) -0.0010(14) -0.0020(14) -0.0151(16)
C9 0.022(2) 0.019(2) 0.0106(19) 0.0013(15) -0.0030(15) -0.0099(18)
C6 0.017(2) 0.015(2) 0.0126(19) -0.0032(15) 0.0008(15) -0.0042(17)
N6 0.0181(18) 0.0212(18) 0.0139(16) 0.0014(13) -0.0006(13) -0.0116(15)
N7 0.0179(18) 0.0178(17) 0.0139(16) -0.0040(13) 0.0010(13) -0.0078(15)
C5 0.020(2) 0.015(2) 0.0143(19) -0.0034(16) 0.0041(16) -0.0072(18)
N1 0.0201(19) 0.0184(18) 0.0188(17) -0.0016(14) -0.0041(14) -0.0060(16)
N3 0.0225(19) 0.0205(18) 0.0128(16) -0.0021(13) -0.0033(13) -0.0117(16)
N2 0.0193(18) 0.0193(18) 0.0163(17) 0.0022(13) -0.0070(13) -0.0066(15)
N8 0.0167(18) 0.0181(18) 0.0184(17) -0.0022(14) 0.0003(13) -0.0058(15)
N4 0.0194(18) 0.0177(17) 0.0175(17) -0.0022(13) -0.0002(13) -0.0112(15)
C10 0.020(2) 0.022(2) 0.0137(19) -0.0029(16) 0.0010(16) -0.0116(19)
C2 0.018(2) 0.016(2) 0.016(2) -0.0021(15) -0.0005(16) -0.0091(18)
C3 0.023(2) 0.018(2) 0.017(2) 0.0025(16) -0.0073(16) -0.0135(19)
C4 0.014(2) 0.0113(19) 0.020(2) -0.0025(15) -0.0026(15) -0.0043(17)
C1 0.023(2) 0.016(2) 0.019(2) 0.0006(16) -0.0015(16) -0.0113(19)
C24 0.026(2) 0.021(2) 0.0136(19) -0.0007(16) 0.0008(16) -0.0175(19)
C31 0.026(2) 0.018(2) 0.019(2) 0.0002(16) -0.0015(17) -0.0146(19)
C43 0.019(2) 0.025(2) 0.021(2) 0.0056(17) -0.0035(16) -0.0132(19)
C32 0.029(2) 0.021(2) 0.023(2) -0.0014(17) -0.0078(18) -0.012(2)
C44 0.019(2) 0.023(2) 0.021(2) -0.0060(17) 0.0016(16) -0.0087(19)
C46 0.015(2) 0.014(2) 0.021(2) 0.0015(16) -0.0024(16) -0.0034(17)
C42 0.023(2) 0.022(2) 0.025(2) 0.0025(17) -0.0025(17) -0.0180(19)
B2 0.021(3) 0.021(2) 0.015(2) -0.0022(18) -0.0003(18) -0.010(2)
C13 0.018(2) 0.023(2) 0.022(2) -0.0018(17) -0.0038(16) -0.0075(19)
C26 0.028(3) 0.033(3) 0.041(3) -0.006(2) 0.001(2) -0.015(2)
C41 0.022(2) 0.014(2) 0.020(2) -0.0012(16) -0.0031(16) -0.0112(18)
C12 0.014(2) 0.014(2) 0.026(2) 0.0004(16) -0.0045(16) -0.0046(17)
C48 0.030(3) 0.029(2) 0.024(2) 0.0028(18) -0.0065(18) -0.021(2)
C22 0.021(2) 0.022(2) 0.020(2) -0.0057(17) -0.0054(16) -0.0092(19)
C14 0.021(2) 0.014(2) 0.030(2) -0.0021(17) -0.0085(18) -0.0044(18)
C34 0.029(2) 0.014(2) 0.024(2) -0.0003(16) -0.0039(17) -0.0146(19)
C23 0.018(2) 0.022(2) 0.024(2) -0.0092(17) -0.0004(16) -0.0131(19)
C19 0.018(2) 0.013(2) 0.021(2) -0.0011(16) -0.0054(16) -0.0028(17)
C47 0.019(2) 0.016(2) 0.026(2) 0.0011(16) -0.0051(16) -0.0069(18)
C11 0.027(2) 0.026(2) 0.028(2) -0.0022(18) -0.0025(18) -0.014(2)
C52 0.019(2) 0.012(2) 0.034(2) -0.0015(17) -0.0046(18) -0.0060(18)
C39 0.027(2) 0.019(2) 0.026(2) 0.0012(17) -0.0083(17) -0.0169(19)
C53 0.016(2) 0.019(2) 0.023(2) -0.0022(17) -0.0029(17) -0.0031(18)
C30 0.039(3) 0.020(2) 0.024(2) 0.0033(18) -0.0076(19) -0.019(2)
C40 0.031(3) 0.033(3) 0.027(2) 0.0022(19) -0.0086(19) -0.017(2)
C45 0.014(2) 0.022(2) 0.026(2) -0.0053(17) -0.0008(17) -0.0019(18)
C28 0.042(3) 0.031(3) 0.023(2) -0.0021(19) 0.003(2) -0.027(2)
C49 0.023(2) 0.024(2) 0.018(2) 0.0023(17) -0.0044(16) -0.0101(19)
C25 0.027(2) 0.022(2) 0.026(2) -0.0036(17) 0.0021(18) -0.019(2)
C20 0.025(2) 0.025(2) 0.024(2) 0.0040(18) -0.0106(18) -0.004(2)
C33 0.030(3) 0.019(2) 0.026(2) 0.0030(18) -0.0078(18) -0.008(2)
C50 0.023(2) 0.023(2) 0.026(2) 0.0065(18) -0.0065(17) -0.010(2)
C38 0.040(3) 0.028(2) 0.016(2) -0.0022(17) -0.0074(18) -0.022(2)
C21 0.030(3) 0.028(3) 0.020(2) 0.0046(19) -0.0105(19) -0.008(2)
C27 0.036(3) 0.036(3) 0.024(2) -0.005(2) 0.0100(19) -0.027(2)
C17 0.019(2) 0.018(2) 0.027(2) 0.0038(17) -0.0048(17) -0.0062(19)
C16 0.021(2) 0.013(2) 0.038(3) 0.0031(18) -0.0092(18) -0.0076(18)
C35 0.026(2) 0.018(2) 0.027(2) -0.0080(17) 0.0002(18) -0.0091(19)
C15 0.032(3) 0.026(3) 0.039(3) -0.008(2) -0.008(2) -0.012(2)
C18 0.035(3) 0.036(3) 0.026(2) 0.010(2) -0.008(2) -0.019(2)
C54 0.033(3) 0.031(3) 0.028(2) -0.011(2) 0.0024(19) -0.019(2)
B1 0.028(3) 0.026(3) 0.012(2) -0.0014(18) -0.0026(19) -0.016(2)
C36 0.042(3) 0.029(3) 0.026(2) -0.0108(19) 0.001(2) -0.023(2)
C51 0.046(3) 0.036(3) 0.033(3) 0.010(2) -0.009(2) -0.029(3)
C29 0.065(4) 0.049(3) 0.020(2) -0.001(2) 0.004(2) -0.035(3)
C37 0.053(3) 0.053(3) 0.028(3) -0.015(2) 0.002(2) -0.022(3)

loop_
_atom_type_symbol
_atom_type_description
_atom_type_scat_dispersion_real
_atom_type_scat_dispersion_imag
_atom_type_scat_source
C C 0.0033 0.0016 'International Tables Vol C Tables 4.2.6.8 and 6.1.1.4'
H H 0.0000 0.0000 'International Tables Vol C Tables 4.2.6.8 and 6.1.1.4'
B B 0.0013 0.0007 'International Tables Vol C Tables 4.2.6.8 and 6.1.1.4'
N N 0.0061 0.0033 'International Tables Vol C Tables 4.2.6.8 and 6.1.1.4'
Ta Ta -0.7052 6.5227 'International Tables Vol C Tables 4.2.6.8 and 6.1.1.4'

loop_
_geom_angle_atom_site_label_1
_geom_angle_atom_site_label_2
_geom_angle_atom_site_label_3
_geom_angle
C6 Ta1 C7 37.43(13)
C6 Ta1 C1 91.05(14)
C7 Ta1 C1 117.44(14)
C6 Ta1 C2 116.37(13)
C7 Ta1 C2 89.88(13)
C1 Ta1 C2 87.67(13)
C6 Ta1 C8 59.43(13)
C7 Ta1 C8 33.15(13)
C1 Ta1 C8 149.36(13)
C2 Ta1 C8 97.91(12)
C6 Ta1 C5 33.42(11)
C7 Ta1 C5 59.41(12)
C1 Ta1 C5 99.29(13)
C2 Ta1 C5 148.32(12)
C8 Ta1 C5 61.32(12)
C6 Ta1 Ta2 88.67(10)
C7 Ta1 Ta2 88.93(10)
C1 Ta1 Ta2 132.77(9)
C2 Ta1 Ta2 133.60(10)
C8 Ta1 Ta2 60.37(8)
C5 Ta1 Ta2 59.45(8)
C6 Ta1 H1B 158.9(10)
C7 Ta1 H1B 159.1(9)
C1 Ta1 H1B 68.6(10)
C2 Ta1 H1B 70.0(9)
C8 Ta1 H1B 141.5(10)
C5 Ta1 H1B 141.3(9)
Ta2 Ta1 H1B 100.9(9)
C6 Ta1 H 125.3(13)
C7 Ta1 H 104.4(13)
C1 Ta1 H 138.2(13)
C2 Ta1 H 92.5(13)
C8 Ta1 H 71.9(13)
C5 Ta1 H 102.0(13)
Ta2 Ta1 H 43.5(13)
H1B Ta1 H 72.2(16)
C6 Ta1 HA 101.2(11)
C7 Ta1 HA 123.9(11)
C1 Ta1 HA 90.0(12)
C2 Ta1 HA 142.4(11)
C8 Ta1 HA 102.9(11)
C5 Ta1 HA 68.9(11)
Ta2 Ta1 HA 44.1(12)
H1B Ta1 HA 74.3(14)
H Ta1 HA 65.4(17)
C9 Ta2 C10 37.43(14)
C9 Ta2 C3 114.10(13)
C10 Ta2 C3 87.91(13)
C9 Ta2 C4 92.33(14)
C10 Ta2 C4 119.10(14)
C3 Ta2 C4 88.09(13)
C9 Ta2 C5 59.68(13)
C10 Ta2 C5 33.50(13)
C3 Ta2 C5 96.96(13)
C4 Ta2 C5 151.19(13)
C9 Ta2 Ta1 88.61(10)
C10 Ta2 Ta1 88.85(10)
C3 Ta2 Ta1 134.62(10)
C4 Ta2 Ta1 131.71(8)
C5 Ta2 Ta1 59.97(8)
C9 Ta2 C8 33.23(12)
C10 Ta2 C8 59.18(12)
C3 Ta2 C8 145.91(12)
C4 Ta2 C8 99.84(12)
C5 Ta2 C8 61.20(12)
Ta1 Ta2 C8 59.50(9)
C9 Ta2 H2B 161.1(9)
C10 Ta2 H2B 153.9(9)
C3 Ta2 H2B 66.9(9)
C4 Ta2 H2B 68.8(9)
C5 Ta2 H2B 139.0(9)
Ta1 Ta2 H2B 103.8(9)
C8 Ta2 H2B 146.7(9)
C9 Ta2 H 103.6(13)
C10 Ta2 H 125.2(13)
C3 Ta2 H 142.3(13)
C4 Ta2 H 89.9(14)
C5 Ta2 H 102.6(13)
Ta1 Ta2 H 43.6(13)
C8 Ta2 H 71.3(13)
H2B Ta2 H 77.3(15)
C9 Ta2 HA 125.9(11)
C10 Ta2 HA 102.5(12)
C3 Ta2 HA 90.0(11)
C4 Ta2 HA 138.3(12)
C5 Ta2 HA 70.3(11)
Ta1 Ta2 HA 46.8(11)
C8 Ta2 HA 104.6(11)
H2B Ta2 HA 72.2(14)
H Ta2 HA 67.3(18)
C7 C8 C9 123.7(4)
C7 C8 Ta1 58.54(19)
C9 C8 Ta1 110.5(2)
C7 C8 Ta2 110.8(2)
C9 C8 Ta2 57.34(18)
Ta1 C8 Ta2 60.13(8)
C7 C8 H8 115(2)
C9 C8 H8 117(2)
Ta1 C8 H8 118(2)
Ta2 C8 H8 120(2)
C6 C7 C8 115.7(3)
C6 C7 Ta1 70.5(2)
C8 C7 Ta1 88.3(2)
C6 C7 H7 121.4
C8 C7 H7 121.4
Ta1 C7 H7 121.4
C3 N5 C42 110.1(3)
C3 N5 C41 124.8(3)
C42 N5 C41 125.0(3)
C10 C9 C8 115.4(4)
C10 C9 Ta2 71.3(2)
C8 C9 Ta2 89.4(2)
C10 C9 H9 121.3
C8 C9 H9 121.3
Ta2 C9 H9 121.3
C7 C6 C5 115.6(3)
C7 C6 Ta1 72.1(2)
C5 C6 Ta1 88.9(2)
C7 C6 H6 121.2
C5 C6 H6 121.2
Ta1 C6 H6 121.2
C3 N6 C43 110.4(3)
C3 N6 B2 114.9(3)
C43 N6 B2 134.6(3)
C4 N7 C44 110.6(3)
C4 N7 B2 116.2(3)
C44 N7 B2 133.1(3)
C10 C5 C6 123.5(3)
C10 C5 Ta2 58.60(19)
C6 C5 Ta2 111.1(2)
C10 C5 Ta1 111.2(2)
C6 C5 Ta1 57.69(19)
Ta2 C5 Ta1 60.58(8)
C10 C5 H5 118(2)
C6 C5 H5 116(2)
Ta2 C5 H5 115(2)
Ta1 C5 H5 114(2)
C1 N1 C20 110.5(3)
C1 N1 C19 125.2(3)
C20 N1 C19 123.7(3)
C2 N3 C22 111.1(3)
C2 N3 B1 114.0(3)
C22 N3 B1 134.6(3)
C1 N2 C21 111.0(3)
C1 N2 B1 115.8(3)
C21 N2 B1 133.1(3)
C4 N8 C45 110.8(3)
C4 N8 C46 126.1(3)
C45 N8 C46 123.0(3)
C2 N4 C23 110.0(3)
C2 N4 C24 123.1(3)
C23 N4 C24 126.2(3)
C9 C10 C5 115.6(3)
C9 C10 Ta2 71.2(2)
C5 C10 Ta2 87.9(2)
C9 C10 H10 121.4
C5 C10 H10 121.4
Ta2 C10 H10 121.4
N3 C2 N4 104.4(3)
N3 C2 Ta1 110.9(2)
N4 C2 Ta1 144.5(3)
N6 C3 N5 105.0(3)
N6 C3 Ta2 110.2(2)
N5 C3 Ta2 144.0(3)
N8 C4 N7 104.6(3)
N8 C4 Ta2 146.3(3)
N7 C4 Ta2 108.9(2)
N2 C1 N1 104.6(3)
N2 C1 Ta1 109.0(3)
N1 C1 Ta1 145.8(3)
C31 C24 C25 122.5(3)
C31 C24 N4 119.6(3)
C25 C24 N4 117.5(4)
C24 C31 C30 118.1(4)
C24 C31 C32 120.8(3)
C30 C31 C32 121.1(4)
C42 C43 N6 107.9(3)
C42 C43 H43 126.0
N6 C43 H43 126.0
C31 C32 H32A 109.5
C31 C32 H32B 109.5
H32A C32 H32B 109.5
C31 C32 H32C 109.5
H32A C32 H32C 109.5
H32B C32 H32C 109.5
C45 C44 N7 107.8(3)
C45 C44 H44 126.1
N7 C44 H44 126.1
C47 C46 C53 122.2(3)
C47 C46 N8 119.0(3)
C53 C46 N8 118.8(3)
C43 C42 N5 106.5(3)
C43 C42 H42 126.7
N5 C42 H42 126.7
N6 B2 N7 110.5(3)
N6 B2 H2A 111.0(17)
N7 B2 H2A 111.8(18)
N6 B2 H2B 101.7(17)
N7 B2 H2B 103.1(16)
H2A B2 H2B 118(2)
C12 C13 C14 122.1(4)
C12 C13 H13 119.0
C14 C13 H13 119.0
C25 C26 H26A 109.5
C25 C26 H26B 109.5
H26A C26 H26B 109.5
C25 C26 H26C 109.5
H26A C26 H26C 109.5
H26B C26 H26C 109.5
C34 C41 C39 121.4(4)
C34 C41 N5 119.2(3)
C39 C41 N5 119.3(4)
C13 C12 C19 118.1(3)
C13 C12 C11 119.3(3)
C19 C12 C11 122.6(3)
C47 C48 H48A 109.5
C47 C48 H48B 109.5
H48A C48 H48B 109.5
C47 C48 H48C 109.5
H48A C48 H48C 109.5
H48B C48 H48C 109.5
C23 C22 N3 107.3(3)
C23 C22 H22 126.3
N3 C22 H22 126.3
C16 C14 C13 118.1(4)
C16 C14 C15 121.6(3)
C13 C14 C15 120.3(4)
C35 C34 C41 118.5(4)
C35 C34 C33 121.3(4)
C41 C34 C33 120.2(4)
C22 C23 N4 107.2(3)
C22 C23 H23 126.4
N4 C23 H23 126.4
C17 C19 C12 121.7(3)
C17 C19 N1 118.2(3)
C12 C19 N1 120.1(3)
C46 C47 C49 117.5(3)
C46 C47 C48 120.9(3)
C49 C47 C48 121.6(3)
C12 C11 H11A 109.5
C12 C11 H11B 109.5
H11A C11 H11B 109.5
C12 C11 H11C 109.5
H11A C11 H11C 109.5
H11B C11 H11C 109.5
C53 C52 C50 121.9(4)
C53 C52 H52 119.0
C50 C52 H52 119.0
C38 C39 C41 117.7(4)
C38 C39 C40 121.5(4)
C41 C39 C40 120.6(4)
C52 C53 C46 117.9(4)
C52 C53 C54 121.3(4)
C46 C53 C54 120.8(3)
C28 C30 C31 121.5(4)
C28 C30 H30 119.3
C31 C30 H30 119.3
C39 C40 H40A 109.5
C39 C40 H40B 109.5
H40A C40 H40B 109.5
C39 C40 H40C 109.5
H40A C40 H40C 109.5
H40B C40 H40C 109.5
C44 C45 N8 106.1(4)
C44 C45 H45 127.0
N8 C45 H45 127.0
C27 C28 C30 118.3(4)
C27 C28 C29 120.7(4)
C30 C28 C29 121.0(4)
C50 C49 C47 122.5(4)
C50 C49 H49 118.8
C47 C49 H49 118.8
C27 C25 C24 116.9(4)
C27 C25 C26 121.9(4)
C24 C25 C26 121.1(4)
C21 C20 N1 106.5(4)
C21 C20 H20 126.7
N1 C20 H20 126.7
C34 C33 H33A 109.5
C34 C33 H33B 109.5
H33A C33 H33B 109.5
C34 C33 H33C 109.5
H33A C33 H33C 109.5
H33B C33 H33C 109.5
C49 C50 C52 118.0(3)
C49 C50 C51 121.3(4)
C52 C50 C51 120.6(4)
C39 C38 C36 122.7(4)
C39 C38 H38 118.7
C36 C38 H38 118.7
C20 C21 N2 107.2(4)
C20 C21 H21 126.4
N2 C21 H21 126.4
C28 C27 C25 122.7(4)
C28 C27 H27 118.6
C25 C27 H27 118.6
C19 C17 C16 118.1(3)
C19 C17 C18 120.3(4)
C16 C17 C18 121.6(4)
C14 C16 C17 121.8(3)
C14 C16 H16 119.1
C17 C16 H16 119.1
C34 C35 C36 121.8(4)
C34 C35 H35 119.1
C36 C35 H35 119.1
C14 C15 H15A 109.5
C14 C15 H15B 109.5
H15A C15 H15B 109.5
C14 C15 H15C 109.5
H15A C15 H15C 109.5
H15B C15 H15C 109.5
C17 C18 H18A 109.5
C17 C18 H18B 109.5
H18A C18 H18B 109.5
C17 C18 H18C 109.5
H18A C18 H18C 109.5
H18B C18 H18C 109.5
C53 C54 H54A 109.5
C53 C54 H54B 109.5
H54A C54 H54B 109.5
C53 C54 H54C 109.5
H54A C54 H54C 109.5
H54B C54 H54C 109.5
N2 B1 N3 110.3(3)
N2 B1 H1A 114.6(19)
N3 B1 H1A 115.8(18)
N2 B1 H1B 102.3(17)
N3 B1 H1B 105.4(16)
H1A B1 H1B 107(2)
C38 C36 C35 118.0(4)
C38 C36 C37 120.4(4)
C35 C36 C37 121.6(4)
C50 C51 H51A 109.5
C50 C51 H51B 109.5
H51A C51 H51B 109.5
C50 C51 H51C 109.5
H51A C51 H51C 109.5
H51B C51 H51C 109.5
C28 C29 H29A 109.5
C28 C29 H29B 109.5
H29A C29 H29B 109.5
C28 C29 H29C 109.5
H29A C29 H29C 109.5
H29B C29 H29C 109.5
C36 C37 H37A 109.5
C36 C37 H37B 109.5
H37A C37 H37B 109.5
C36 C37 H37C 109.5
H37A C37 H37C 109.5
H37B C37 H37C 109.5

loop_
_geom_bond_atom_site_label_1
_geom_bond_atom_site_label_2
_geom_bond_distance
Ta1 C6 2.212(4)
Ta1 C7 2.232(4)
Ta1 C1 2.267(4)
Ta1 C2 2.274(3)
Ta1 C8 2.616(4)
Ta1 C5 2.617(4)
Ta1 Ta2 2.6327(2)
Ta1 H1B 2.15(3)
Ta1 H 1.82(4)
Ta1 HA 1.92(4)
Ta2 C9 2.222(3)
Ta2 C10 2.223(4)
Ta2 C3 2.273(3)
Ta2 C4 2.280(4)
Ta2 C5 2.603(4)
Ta2 C8 2.639(3)
Ta2 H2B 2.14(3)
Ta2 H 1.81(4)
Ta2 HA 1.83(4)
C8 C7 1.431(6)
C8 C9 1.446(5)
C8 H8 0.95(4)
C7 C6 1.426(5)
C7 H7 1.0000
N5 C3 1.365(4)
N5 C42 1.396(4)
N5 C41 1.432(5)
C9 C10 1.426(5)
C9 H9 1.0000
C6 C5 1.442(5)
C6 H6 1.0000
N6 C3 1.357(5)
N6 C43 1.378(4)
N6 B2 1.540(5)
N7 C4 1.362(4)
N7 C44 1.365(5)
N7 B2 1.542(5)
C5 C10 1.437(5)
C5 H5 0.99(4)
N1 C1 1.365(5)
N1 C20 1.388(5)
N1 C19 1.441(5)
N3 C2 1.351(5)
N3 C22 1.378(4)
N3 B1 1.543(5)
N2 C1 1.363(5)
N2 C21 1.371(5)
N2 B1 1.541(6)
N8 C4 1.357(5)
N8 C45 1.388(5)
N8 C46 1.444(5)
N4 C2 1.377(4)
N4 C23 1.386(5)
N4 C24 1.429(4)
C10 H10 1.0000
C24 C31 1.374(5)
C24 C25 1.402(6)
C31 C30 1.396(5)
C31 C32 1.505(5)
C43 C42 1.338(5)
C43 H43 0.9500
C32 H32A 0.9800
C32 H32B 0.9800
C32 H32C 0.9800
C44 C45 1.349(5)
C44 H44 0.9500
C46 C47 1.389(5)
C46 C53 1.393(5)
C42 H42 0.9500
B2 H2A 1.13(3)
B2 H2B 1.17(3)
C13 C12 1.386(5)
C13 C14 1.394(5)
C13 H13 0.9500
C26 C25 1.497(6)
C26 H26A 0.9800
C26 H26B 0.9800
C26 H26C 0.9800
C41 C34 1.389(6)
C41 C39 1.400(5)
C12 C19 1.394(5)
C12 C11 1.510(5)
C48 C47 1.504(5)
C48 H48A 0.9800
C48 H48B 0.9800
C48 H48C 0.9800
C22 C23 1.336(5)
C22 H22 0.9500
C14 C16 1.384(6)
C14 C15 1.507(5)
C34 C35 1.380(5)
C34 C33 1.503(5)
C23 H23 0.9500
C19 C17 1.391(5)
C47 C49 1.392(5)
C11 H11A 0.9800
C11 H11B 0.9800
C11 H11C 0.9800
C52 C53 1.388(5)
C52 C50 1.390(5)
C52 H52 0.9500
C39 C38 1.378(6)
C39 C40 1.502(6)
C53 C54 1.509(5)
C30 C28 1.390(6)
C30 H30 0.9500
C40 H40A 0.9800
C40 H40B 0.9800
C40 H40C 0.9800
C45 H45 0.9500
C28 C27 1.375(6)
C28 C29 1.512(6)
C49 C50 1.380(5)
C49 H49 0.9500
C25 C27 1.390(5)
C20 C21 1.357(6)
C20 H20 0.9500
C33 H33A 0.9800
C33 H33B 0.9800
C33 H33C 0.9800
C50 C51 1.510(5)
C38 C36 1.380(6)
C38 H38 0.9500
C21 H21 0.9500
C27 H27 0.9500
C17 C16 1.398(5)
C17 C18 1.509(5)
C16 H16 0.9500
C35 C36 1.390(6)
C35 H35 0.9500
C15 H15A 0.9800
C15 H15B 0.9800
C15 H15C 0.9800
C18 H18A 0.9800
C18 H18B 0.9800
C18 H18C 0.9800
C54 H54A 0.9800
C54 H54B 0.9800
C54 H54C 0.9800
B1 H1A 1.04(3)
B1 H1B 1.23(4)
C36 C37 1.513(6)
C51 H51A 0.9800
C51 H51B 0.9800
C51 H51C 0.9800
C29 H29A 0.9800
C29 H29B 0.9800
C29 H29C 0.9800
C37 H37A 0.9800
C37 H37B 0.9800
C37 H37C 0.9800
